data_7201049
loop_
_publ_author_name
'Shao, Xiangfeng'
'Yamaji, Yuhta'
'Fujiwara, Hideki'
'Sugimoto, Toyonari'

_publ_section_title
;
 Interconvertible bistability in magnetic organic conductors based on bent
 donor molecules, EDO-EDSe-TTFVS(O)
;
_journal_issue 32
_journal_name_full 'Journal of Materials Chemistry'
_journal_page_first 5837
_journal_paper_doi 10.1039/b904061g
_journal_volume 19
_journal_year 2009
_chemical_formula_moiety 'C26 H16 Cl4 Fe O4 S14 Se4 '
_chemical_formula_sum 'C26 H16 Cl4 Fe O4 S14 Se4'
_chemical_formula_weight 1354.75
_space_group_IT_number 14
_symmetry_cell_setting monoclinic
_symmetry_Int_Tables_number 14
_symmetry_space_group_name_Hall '-P 2yab'
_symmetry_space_group_name_H-M 'P 1 21/a 1'
_cell_angle_alpha 90.0000
_cell_angle_beta 114.568(4)
_cell_angle_gamma 90.0000
_cell_formula_units_Z 4
_cell_length_a 15.993(2)
_cell_length_b 14.382(2)
_cell_length_c 20.730(3)
_cell_measurement_reflns_used 15298
_cell_measurement_temperature 298(1)
_cell_measurement_theta_max 27.6
_cell_measurement_theta_min 3.0
_cell_volume 4336.5(10)
_computing_cell_refinement PROCESS-AUTO
_computing_data_collection PROCESS-AUTO
_computing_data_reduction CrystalStructure
_computing_publication_material 'CrystalStructure 3.8'
_computing_structure_refinement CRYSTALS
_computing_structure_solution SIR92
_diffrn_detector_area_resol_mean 10.00
_diffrn_measured_fraction_theta_full 0.986
_diffrn_measured_fraction_theta_max 0.986
_diffrn_measurement_device_type 'Rigaku RAXIS-RAPID'
_diffrn_measurement_method \w
_diffrn_radiation_type 'Mo K\a'
_diffrn_radiation_wavelength 0.71075
_diffrn_reflns_av_R_equivalents 0.085
_diffrn_reflns_limit_h_max 19
_diffrn_reflns_limit_h_min -20
_diffrn_reflns_limit_k_max 17
_diffrn_reflns_limit_k_min -18
_diffrn_reflns_limit_l_max 26
_diffrn_reflns_limit_l_min -26
_diffrn_reflns_number 38371
_diffrn_reflns_theta_full 27.49
_diffrn_reflns_theta_max 27.49
_exptl_absorpt_coefficient_mu 4.661
_exptl_absorpt_correction_T_max 0.911
_exptl_absorpt_correction_T_min 0.193
_exptl_absorpt_correction_type multi-scan
_exptl_absorpt_process_details
;
Higashi, T. (1995). Program for Absorption Correction.
Rigaku Corporation, Tokyo, Japan.
;
_exptl_crystal_colour black
_exptl_crystal_density_diffrn 2.075
_exptl_crystal_density_method 'not measured'
_exptl_crystal_description platelet
_exptl_crystal_F_000 2632.00
_exptl_crystal_size_max 0.80
_exptl_crystal_size_mid 0.20
_exptl_crystal_size_min 0.02
_refine_diff_density_max 1.00
_refine_diff_density_min -0.60
_refine_ls_extinction_method none
_refine_ls_goodness_of_fit_ref 1.078
_refine_ls_hydrogen_treatment refall
_refine_ls_number_parameters 494
_refine_ls_number_reflns 3731
_refine_ls_R_factor_gt 0.0445
_refine_ls_shift/su_max 0.0000
_refine_ls_structure_factor_coef F
_refine_ls_weighting_details
;
Chebychev polynomial with 3 parameters (Carruthers & Watkin, 1979)
12.7810 -1.1517 9.4212
;
_refine_ls_weighting_scheme calc
_refine_ls_wR_factor_ref 0.0546
_reflns_number_gt 3690
_reflns_number_total 9810
_reflns_threshold_expression F^2^>2.0\s(F^2^)
_cod_data_source_file b904061g.txt
_cod_data_source_block '_FeCl4-H-phase'
_cod_original_cell_volume 4336.3(12)
_cod_original_formula_sum 'C26 H16 Cl4 Fe O4 S14 Se4 '
_cod_database_code 7201049

loop_
_symmetry_equiv_pos_site_id
_symmetry_equiv_pos_as_xyz
1 +X,+Y,+Z
2 1/2-X,1/2+Y,-Z
3 -X,-Y,-Z
4 1/2+X,1/2-Y,+Z

loop_
_atom_site_label
_atom_site_type_symbol
_atom_site_fract_x
_atom_site_fract_y
_atom_site_fract_z
_atom_site_U_iso_or_equiv
_atom_site_adp_type
_atom_site_occupancy
_atom_site_symmetry_multiplicity
_atom_site_calc_flag
_atom_site_refinement_flags
_atom_site_disorder_assembly
_atom_site_disorder_group
Se(1) Se 0.10531(7) 0.39191(7) 0.17318(5) 0.0702(3) Uani 1.00 1 d . . .
Se(2) Se 0.12315(10) 0.14548(9) 0.14961(6) 0.0935(4) Uani 1.00 1 d . . .
Se(3) Se 0.31873(9) 0.40824(7) 0.77743(6) 0.0835(3) Uani 1.00 1 d . . .
Se(4) Se 0.30075(9) 0.16812(8) 0.81115(5) 0.0855(3) Uani 1.00 1 d . . .
Fe(1) Fe 0.25077(12) 0.09151(12) 0.00891(8) 0.0845(5) Uani 1.00 1 d . . .
Cl(1) Cl 0.3315(2) 0.1538(3) 0.1092(2) 0.1544(17) Uani 1.00 1 d . . .
Cl(2) Cl 0.1541(5) -0.0072(4) 0.0168(3) 0.230(3) Uani 1.00 1 d . . .
Cl(3) Cl 0.3434(2) 0.0317(2) -0.0335(2) 0.1207(13) Uani 1.00 1 d . . .
Cl(4) Cl 0.1683(4) 0.1925(4) -0.0660(2) 0.195(2) Uani 1.00 1 d . . .
S(1) S 0.07626(14) 0.30099(13) 0.45434(11) 0.0456(5) Uani 1.00 1 d . . .
S(2) S 0.05849(15) 0.11870(13) 0.51120(11) 0.0475(5) Uani 1.00 1 d . . .
S(3) S 0.06672(16) 0.40068(14) 0.58977(12) 0.0561(6) Uani 1.00 1 d . . .
S(4) S 0.04627(15) 0.21593(15) 0.64510(12) 0.0542(6) Uani 1.00 1 d . . .
S(5) S 0.08697(15) 0.32736(14) 0.30971(11) 0.0508(6) Uani 1.00 1 d . . .
S(6) S 0.10846(15) 0.12974(15) 0.29202(11) 0.0513(6) Uani 1.00 1 d . . .
S(7) S 0.08323(17) 0.01281(14) 0.40035(12) 0.0578(6) Uani 1.00 1 d . . .
S(8) S 0.31617(14) 0.30437(13) 0.49209(11) 0.0474(5) Uani 1.00 1 d . . .
S(9) S 0.33874(15) 0.12314(13) 0.43729(11) 0.0494(6) Uani 1.00 1 d . . .
S(10) S 0.32936(15) 0.40898(14) 0.36525(12) 0.0520(6) Uani 1.00 1 d . . .
S(11) S 0.35859(15) 0.23186(15) 0.30455(12) 0.0533(6) Uani 1.00 1 d . . .
S(12) S 0.30899(16) 0.33595(14) 0.63371(12) 0.0565(6) Uani 1.00 1 d . . .
S(13) S 0.29743(15) 0.13947(14) 0.66240(12) 0.0535(6) Uani 1.00 1 d . . .
S(14) S 0.31660(17) 0.01741(14) 0.55070(14) 0.0613(7) Uani 1.00 1 d . . .
O(1) O 0.0668(5) 0.4787(4) 0.7052(3) 0.085(2) Uani 1.00 1 d . . .
O(2) O 0.0439(5) 0.2975(5) 0.7584(3) 0.083(2) Uani 1.00 1 d . . .
O(3) O 0.3526(4) 0.5001(4) 0.2645(3) 0.072(2) Uani 1.00 1 d . . .
O(4) O 0.3854(4) 0.3298(4) 0.2067(3) 0.075(2) Uani 1.00 1 d . . .
C(1) C 0.0628(4) 0.2387(4) 0.5209(3) 0.038(2) Uani 1.00 1 d . . .
C(2) C 0.0585(5) 0.2809(5) 0.5783(4) 0.044(2) Uani 1.00 1 d . . .
C(3) C 0.0858(4) 0.2034(4) 0.4076(3) 0.040(2) Uani 1.00 1 d . . .
C(4) C 0.0779(5) 0.1154(4) 0.4344(3) 0.041(2) Uani 1.00 1 d . . .
C(5) C 0.0606(6) 0.3964(6) 0.6714(4) 0.060(2) Uani 1.00 1 d . . .
C(6) C 0.0499(6) 0.3128(6) 0.6952(4) 0.060(2) Uani 1.00 1 d . . .
C(7) C 0.0948(5) 0.2175(4) 0.3438(4) 0.043(2) Uani 1.00 1 d . . .
C(8) C 0.1033(5) 0.2958(6) 0.2343(4) 0.052(2) Uani 1.00 1 d . . .
C(9) C 0.1115(5) 0.2042(6) 0.2269(4) 0.057(2) Uani 1.00 1 d . . .
C(10) C 0.0447(14) 0.4647(9) 0.7642(7) 0.148(7) Uani 1.00 1 d . . .
C(11) C 0.0680(11) 0.3812(9) 0.8004(6) 0.116(5) Uani 1.00 1 d . . .
C(12) C 0.0525(11) 0.3240(10) 0.0847(6) 0.123(5) Uani 1.00 1 d . . .
C(13) C 0.060(2) 0.2333(12) 0.0801(7) 0.285(12) Uani 1.00 1 d . . .
C(14) C 0.3331(5) 0.2427(5) 0.4274(4) 0.044(2) Uani 1.00 1 d . . .
C(15) C 0.3384(5) 0.2885(5) 0.3708(4) 0.043(2) Uani 1.00 1 d . . .
C(16) C 0.3086(4) 0.2070(4) 0.5405(3) 0.039(2) Uani 1.00 1 d . . .
C(17) C 0.3196(5) 0.1185(5) 0.5145(4) 0.047(2) Uani 1.00 1 d . . .
C(18) C 0.3531(5) 0.4150(5) 0.2918(4) 0.053(2) Uani 1.00 1 d . . .
C(19) C 0.3677(5) 0.3361(6) 0.2648(4) 0.054(2) Uani 1.00 1 d . . .
C(20) C 0.3039(5) 0.2230(4) 0.6045(4) 0.043(2) Uani 1.00 1 d . . .
C(21) C 0.3057(6) 0.3093(6) 0.7142(4) 0.059(2) Uani 1.00 1 d . . .
C(22) C 0.3002(6) 0.2180(6) 0.7267(4) 0.059(2) Uani 1.00 1 d . . .
C(23) C 0.3903(7) 0.4992(8) 0.2125(5) 0.084(3) Uani 1.00 1 d . . .
C(24) C 0.3583(7) 0.4137(8) 0.1662(5) 0.085(3) Uani 1.00 1 d . . .
C(25) C 0.4060(10) 0.3427(11) 0.8573(6) 0.127(5) Uani 1.00 1 d . . .
C(26) C 0.3777(10) 0.2601(10) 0.8797(6) 0.123(5) Uani 1.00 1 d . . .
H(1) H 0.0690 0.5148 0.7965 0.190 Uiso 1.00 1 c R . .
H(2) H -0.0206 0.4662 0.7452 0.190 Uiso 1.00 1 c R . .
H(3) H 0.0416 0.3779 0.8338 0.142 Uiso 1.00 1 c R . .
H(4) H 0.1331 0.3828 0.8248 0.142 Uiso 1.00 1 c R . .
H(5) H -0.0111 0.3387 0.0650 0.143 Uiso 1.00 1 c R . .
H(6) H 0.0797 0.3494 0.0556 0.143 Uiso 1.00 1 c R . .
H(7) H 0.0813 0.2240 0.0440 0.306 Uiso 1.00 1 c R . .
H(8) H -0.0018 0.2128 0.0636 0.306 Uiso 1.00 1 c R . .
H(9) H 0.3718 0.5538 0.1843 0.104 Uiso 1.00 1 c R . .
H(10) H 0.4555 0.4974 0.2361 0.104 Uiso 1.00 1 c R . .
H(11) H 0.3830 0.4140 0.1317 0.105 Uiso 1.00 1 c R . .
H(12) H 0.2931 0.4154 0.1431 0.105 Uiso 1.00 1 c R . .
H(13) H 0.4546 0.3247 0.8449 0.143 Uiso 1.00 1 c R . .
H(14) H 0.4288 0.3850 0.8960 0.143 Uiso 1.00 1 c R . .
H(15) H 0.3435 0.2807 0.9050 0.134 Uiso 1.00 1 c R . .
H(16) H 0.4313 0.2284 0.9111 0.134 Uiso 1.00 1 c R . .

loop_
_atom_site_aniso_label
_atom_site_aniso_U_11
_atom_site_aniso_U_22
_atom_site_aniso_U_33
_atom_site_aniso_U_12
_atom_site_aniso_U_13
_atom_site_aniso_U_23
Se(1) 0.0803(6) 0.0722(6) 0.0676(6) -0.0020(5) 0.0404(5) 0.0149(5)
Se(2) 0.1480(11) 0.0885(8) 0.0654(6) 0.0291(7) 0.0655(7) 0.0052(5)
Se(3) 0.1212(9) 0.0665(6) 0.0755(7) -0.0172(6) 0.0536(7) -0.0212(5)
Se(4) 0.1187(9) 0.0894(7) 0.0528(5) -0.0394(6) 0.0401(6) -0.0045(5)
Fe(1) 0.0879(10) 0.1027(12) 0.0641(9) -0.0081(9) 0.0326(8) -0.0105(8)
Cl(1) 0.105(2) 0.224(4) 0.111(2) 0.018(2) 0.022(2) -0.083(3)
Cl(2) 0.329(7) 0.220(5) 0.254(6) -0.164(5) 0.233(6) -0.119(5)
Cl(3) 0.127(2) 0.137(3) 0.111(2) -0.011(2) 0.063(2) -0.045(2)
Cl(4) 0.193(4) 0.251(6) 0.145(4) 0.091(4) 0.074(3) 0.072(4)
S(1) 0.0572(12) 0.0339(9) 0.0527(12) -0.0023(8) 0.0298(10) -0.0022(8)
S(2) 0.0627(13) 0.0348(9) 0.0498(11) -0.0010(9) 0.0280(10) 0.0022(8)
S(3) 0.0704(14) 0.0391(11) 0.0637(14) -0.0013(9) 0.0328(11) -0.0059(9)
S(4) 0.0648(14) 0.0530(12) 0.0510(12) 0.0055(10) 0.0301(11) 0.0038(9)
S(5) 0.0602(13) 0.0450(11) 0.0549(12) 0.0018(9) 0.0316(10) 0.0028(9)
S(6) 0.0589(13) 0.0514(12) 0.0478(11) 0.0045(9) 0.0263(10) -0.0058(9)
S(7) 0.0806(15) 0.0360(10) 0.0639(14) 0.0041(10) 0.0371(12) -0.0036(9)
S(8) 0.0586(12) 0.0344(10) 0.0560(12) 0.0005(9) 0.0305(10) 0.0010(9)
S(9) 0.0602(13) 0.0339(10) 0.0585(13) 0.0016(9) 0.0289(10) -0.0025(9)
S(10) 0.0629(13) 0.0400(10) 0.0601(13) 0.0060(9) 0.0325(11) 0.0031(9)
S(11) 0.0544(13) 0.0536(12) 0.0564(13) -0.0003(9) 0.0276(11) -0.0058(10)
S(12) 0.0743(15) 0.0417(11) 0.0667(14) -0.0097(10) 0.0425(12) -0.0052(10)
S(13) 0.0611(13) 0.0463(11) 0.0545(12) -0.0099(9) 0.0253(11) 0.0030(9)
S(14) 0.0758(15) 0.0341(10) 0.0801(15) -0.0012(10) 0.0384(13) 0.0061(10)
O(1) 0.113(5) 0.068(4) 0.073(4) 0.016(3) 0.036(4) -0.023(3)
O(2) 0.113(5) 0.095(5) 0.060(4) 0.009(4) 0.055(4) -0.008(3)
O(3) 0.083(4) 0.064(4) 0.075(4) 0.014(3) 0.039(3) 0.022(3)
O(4) 0.085(4) 0.086(4) 0.058(3) 0.004(3) 0.033(3) 0.004(3)
C(1) 0.036(4) 0.041(4) 0.039(4) -0.006(3) 0.017(3) -0.001(3)
C(2) 0.040(4) 0.043(4) 0.047(4) 0.002(3) 0.018(3) -0.003(3)
C(3) 0.041(4) 0.035(3) 0.047(4) 0.006(3) 0.020(3) 0.001(3)
C(4) 0.044(4) 0.031(3) 0.045(4) -0.000(3) 0.014(3) -0.000(3)
C(5) 0.057(5) 0.058(5) 0.063(5) 0.012(4) 0.024(4) -0.011(4)
C(6) 0.068(5) 0.069(6) 0.048(5) 0.011(4) 0.028(4) -0.008(4)
C(7) 0.041(4) 0.037(4) 0.052(4) -0.001(3) 0.022(3) -0.004(3)
C(8) 0.047(4) 0.057(5) 0.053(5) 0.003(3) 0.022(4) 0.006(4)
C(9) 0.048(4) 0.075(6) 0.048(4) 0.002(4) 0.020(4) 0.003(4)
C(10) 0.28(2) 0.100(10) 0.095(10) 0.044(12) 0.108(13) -0.019(8)
C(11) 0.174(14) 0.113(10) 0.067(7) 0.005(9) 0.057(8) -0.018(7)
C(12) 0.175(14) 0.115(11) 0.068(8) 0.016(10) 0.038(8) 0.009(7)
C(13) 0.59(5) 0.120(14) 0.052(8) 0.13(2) 0.044(16) 0.013(8)
C(14) 0.040(4) 0.045(4) 0.047(4) 0.002(3) 0.017(3) -0.005(3)
C(15) 0.041(4) 0.043(4) 0.047(4) -0.000(3) 0.020(3) -0.006(3)
C(16) 0.044(4) 0.027(3) 0.046(4) -0.004(3) 0.019(3) 0.001(3)
C(17) 0.043(4) 0.036(4) 0.060(5) -0.005(3) 0.020(3) -0.004(3)
C(18) 0.059(5) 0.046(4) 0.054(5) 0.008(3) 0.024(4) 0.012(4)
C(19) 0.055(5) 0.067(5) 0.043(4) 0.001(4) 0.023(4) 0.012(4)
C(20) 0.042(4) 0.037(4) 0.049(4) -0.004(3) 0.018(3) 0.002(3)
C(21) 0.071(5) 0.063(5) 0.049(5) -0.013(4) 0.030(4) -0.009(4)
C(22) 0.069(5) 0.058(5) 0.053(5) -0.018(4) 0.028(4) -0.007(4)
C(23) 0.087(7) 0.093(8) 0.080(7) 0.025(6) 0.042(6) 0.050(6)
C(24) 0.074(6) 0.122(9) 0.067(6) 0.028(6) 0.038(5) 0.031(7)
C(25) 0.130(11) 0.144(13) 0.084(9) -0.057(10) 0.020(8) -0.025(8)
C(26) 0.159(13) 0.120(10) 0.057(7) -0.042(9) 0.012(7) -0.009(7)

loop_
_atom_type_symbol
_atom_type_description
_atom_type_scat_dispersion_real
_atom_type_scat_dispersion_imag
_atom_type_scat_source
C C 0.003 0.002
;
International Tables for Crystallography
(1992, Vol. C, Tables 4.2.6.8 and 6.1.1.4)
;
H H 0.000 0.000
;
International Tables for Crystallography
(1992, Vol. C, Table 6.1.1.4)
;
Cl Cl 0.148 0.159
;
International Tables for Crystallography
(1992, Vol. C, Tables 4.2.6.8 and 6.1.1.4)
;
Fe Fe 0.346 0.844
;
International Tables for Crystallography
(1992, Vol. C, Tables 4.2.6.8 and 6.1.1.4)
;
O O 0.011 0.006
;
International Tables for Crystallography
(1992, Vol. C, Tables 4.2.6.8 and 6.1.1.4)
;
S S 0.125 0.123
;
International Tables for Crystallography
(1992, Vol. C, Tables 4.2.6.8 and 6.1.1.4)
;
Se Se -0.093 2.226
;
International Tables for Crystallography
(1992, Vol. C, Tables 4.2.6.8 and 6.1.1.4)
;

loop_
_geom_angle_atom_site_label_1
_geom_angle_atom_site_label_2
_geom_angle_atom_site_label_3
_geom_angle
_geom_angle_publ_flag
_geom_angle_site_symmetry_1
_geom_angle_site_symmetry_2
_geom_angle_site_symmetry_3
C(8) Se(1) C(12) 98.3(5) yes . . .
C(9) Se(2) C(13) 98.1(7) yes . . .
C(21) Se(3) C(25) 93.4(5) yes . . .
C(22) Se(4) C(26) 100.1(5) yes . . .
Cl(1) Fe(1) Cl(2) 111.4(2) yes . . .
Cl(1) Fe(1) Cl(3) 108.65(17) yes . . .
Cl(1) Fe(1) Cl(4) 111.3(2) yes . . .
Cl(2) Fe(1) Cl(3) 113.4(2) yes . . .
Cl(2) Fe(1) Cl(4) 104.9(2) yes . . .
Cl(3) Fe(1) Cl(4) 107.0(2) yes . . .
C(1) S(1) C(3) 95.4(3) yes . . .
C(1) S(2) C(4) 96.8(3) yes . . .
C(2) S(3) C(5) 93.8(4) yes . . .
C(2) S(4) C(6) 93.3(4) yes . . .
C(7) S(5) C(8) 96.7(4) yes . . .
C(7) S(6) C(9) 94.8(4) yes . . .
C(14) S(8) C(16) 96.1(3) yes . . .
C(14) S(9) C(17) 97.3(4) yes . . .
C(15) S(10) C(18) 93.8(4) yes . . .
C(15) S(11) C(19) 92.8(4) yes . . .
C(20) S(12) C(21) 96.5(4) yes . . .
C(20) S(13) C(22) 95.2(4) yes . . .
C(5) O(1) C(10) 109.3(8) yes . . .
C(6) O(2) C(11) 109.6(9) yes . . .
C(18) O(3) C(23) 112.0(8) yes . . .
C(19) O(4) C(24) 110.0(8) yes . . .
S(1) C(1) S(2) 115.8(4) yes . . .
S(1) C(1) C(2) 122.3(5) yes . . .
S(2) C(1) C(2) 121.9(6) yes . . .
S(3) C(2) S(4) 116.7(5) yes . . .
S(3) C(2) C(1) 122.1(6) yes . . .
S(4) C(2) C(1) 121.2(5) yes . . .
S(1) C(3) C(4) 117.4(6) yes . . .
S(1) C(3) C(7) 118.3(5) yes . . .
C(4) C(3) C(7) 124.2(7) yes . . .
S(2) C(4) S(7) 118.3(4) yes . . .
S(2) C(4) C(3) 114.5(5) yes . . .
S(7) C(4) C(3) 127.2(7) yes . . .
S(3) C(5) O(1) 116.8(7) yes . . .
S(3) C(5) C(6) 117.3(7) yes . . .
O(1) C(5) C(6) 125.9(9) yes . . .
S(4) C(6) O(2) 116.6(7) yes . . .
S(4) C(6) C(5) 118.8(8) yes . . .
O(2) C(6) C(5) 124.5(9) yes . . .
S(5) C(7) S(6) 115.1(5) yes . . .
S(5) C(7) C(3) 120.2(6) yes . . .
S(6) C(7) C(3) 124.6(5) yes . . .
Se(1) C(8) S(5) 117.5(4) yes . . .
Se(1) C(8) C(9) 127.9(7) yes . . .
S(5) C(8) C(9) 114.6(7) yes . . .
Se(2) C(9) S(6) 115.3(5) yes . . .
Se(2) C(9) C(8) 126.0(7) yes . . .
S(6) C(9) C(8) 118.7(7) yes . . .
O(1) C(10) C(11) 118.8(15) yes . . .
O(2) C(11) C(10) 117.0(10) yes . . .
Se(1) C(12) C(13) 123.5(9) yes . . .
Se(2) C(13) C(12) 130.6(10) yes . . .
S(8) C(14) S(9) 115.9(5) yes . . .
S(8) C(14) C(15) 120.2(6) yes . . .
S(9) C(14) C(15) 123.9(6) yes . . .
S(10) C(15) S(11) 116.9(5) yes . . .
S(10) C(15) C(14) 120.0(6) yes . . .
S(11) C(15) C(14) 123.0(5) yes . . .
S(8) C(16) C(17) 116.6(6) yes . . .
S(8) C(16) C(20) 117.5(5) yes . . .
C(17) C(16) C(20) 125.4(7) yes . . .
S(9) C(17) S(14) 120.0(4) yes . . .
S(9) C(17) C(16) 114.1(6) yes . . .
S(14) C(17) C(16) 125.9(7) yes . . .
S(10) C(18) O(3) 116.9(6) yes . . .
S(10) C(18) C(19) 118.2(7) yes . . .
O(3) C(18) C(19) 124.8(9) yes . . .
S(11) C(19) O(4) 116.9(6) yes . . .
S(11) C(19) C(18) 118.2(8) yes . . .
O(4) C(19) C(18) 124.9(8) yes . . .
S(12) C(20) S(13) 114.7(5) yes . . .
S(12) C(20) C(16) 118.8(5) yes . . .
S(13) C(20) C(16) 126.4(5) yes . . .
Se(3) C(21) S(12) 117.6(5) yes . . .
Se(3) C(21) C(22) 126.7(7) yes . . .
S(12) C(21) C(22) 115.5(7) yes . . .
Se(4) C(22) S(13) 117.0(4) yes . . .
Se(4) C(22) C(21) 125.0(7) yes . . .
S(13) C(22) C(21) 118.0(7) yes . . .
O(3) C(23) C(24) 110.3(9) yes . . .
O(4) C(24) C(23) 111.9(8) yes . . .
Se(3) C(25) C(26) 118.6(9) yes . . .
Se(4) C(26) C(25) 121.3(8) yes . . .
O(1) C(10) H(1) 108.9 no . . .
O(1) C(10) H(2) 105.3 no . . .
C(11) C(10) H(1) 109.6 no . . .
C(11) C(10) H(2) 104.2 no . . .
H(1) C(10) H(2) 109.5 no . . .
O(2) C(11) H(3) 108.1 no . . .
O(2) C(11) H(4) 107.5 no . . .
C(10) C(11) H(3) 109.8 no . . .
C(10) C(11) H(4) 104.9 no . . .
H(3) C(11) H(4) 109.5 no . . .
Se(1) C(12) H(5) 105.2 no . . .
Se(1) C(12) H(6) 105.9 no . . .
C(13) C(12) H(5) 107.7 no . . .
C(13) C(12) H(6) 104.7 no . . .
H(5) C(12) H(6) 109.5 no . . .
Se(2) C(13) H(7) 105.0 no . . .
Se(2) C(13) H(8) 102.4 no . . .
C(12) C(13) H(7) 105.7 no . . .
C(12) C(13) H(8) 102.7 no . . .
H(7) C(13) H(8) 109.5 no . . .
O(3) C(23) H(9) 109.4 no . . .
O(3) C(23) H(10) 109.1 no . . .
C(24) C(23) H(9) 110.2 no . . .
C(24) C(23) H(10) 108.3 no . . .
H(9) C(23) H(10) 109.5 no . . .
O(4) C(24) H(11) 109.1 no . . .
O(4) C(24) H(12) 108.6 no . . .
C(23) C(24) H(11) 109.8 no . . .
C(23) C(24) H(12) 108.0 no . . .
H(11) C(24) H(12) 109.5 no . . .
Se(3) C(25) H(13) 106.5 no . . .
Se(3) C(25) H(14) 107.5 no . . .
C(26) C(25) H(13) 105.6 no . . .
C(26) C(25) H(14) 108.9 no . . .
H(13) C(25) H(14) 109.5 no . . .
Se(4) C(26) H(15) 106.2 no . . .
Se(4) C(26) H(16) 106.9 no . . .
C(25) C(26) H(15) 104.8 no . . .
C(25) C(26) H(16) 107.8 no . . .
H(15) C(26) H(16) 109.5 no . . .

loop_
_geom_bond_atom_site_label_1
_geom_bond_atom_site_label_2
_geom_bond_distance
_geom_bond_publ_flag
_geom_bond_site_symmetry_1
_geom_bond_site_symmetry_2
Se(1) C(8) 1.884(9) yes . .
Se(1) C(12) 1.934(12) yes . .
Se(2) C(9) 1.887(10) yes . .
Se(2) C(13) 1.866(16) yes . .
Se(3) C(21) 1.886(9) yes . .
Se(3) C(25) 1.913(12) yes . .
Se(4) C(22) 1.888(10) yes . .
Se(4) C(26) 1.956(12) yes . .
Fe(1) Cl(1) 2.135(4) yes . .
Fe(1) Cl(2) 2.154(8) yes . .
Fe(1) Cl(3) 2.188(5) yes . .
Fe(1) Cl(4) 2.135(5) yes . .
S(1) C(1) 1.731(8) yes . .
S(1) C(3) 1.748(8) yes . .
S(2) C(1) 1.736(7) yes . .
S(2) C(4) 1.745(9) yes . .
S(3) C(2) 1.737(7) yes . .
S(3) C(5) 1.736(11) yes . .
S(4) C(2) 1.746(9) yes . .
S(4) C(6) 1.724(10) yes . .
S(5) C(7) 1.714(7) yes . .
S(5) C(8) 1.748(10) yes . .
S(6) C(7) 1.728(8) yes . .
S(6) C(9) 1.740(10) yes . .
S(7) C(4) 1.653(7) yes . .
S(8) C(14) 1.721(9) yes . .
S(8) C(16) 1.757(7) yes . .
S(9) C(14) 1.730(7) yes . .
S(9) C(17) 1.751(10) yes . .
S(10) C(15) 1.738(7) yes . .
S(10) C(18) 1.718(10) yes . .
S(11) C(15) 1.740(9) yes . .
S(11) C(19) 1.745(9) yes . .
S(12) C(20) 1.724(7) yes . .
S(12) C(21) 1.734(10) yes . .
S(13) C(20) 1.732(8) yes . .
S(13) C(22) 1.734(9) yes . .
S(14) C(17) 1.646(8) yes . .
O(1) C(5) 1.358(11) yes . .
O(1) C(10) 1.42(2) yes . .
O(2) C(6) 1.371(13) yes . .
O(2) C(11) 1.441(14) yes . .
O(3) C(18) 1.347(10) yes . .
O(3) C(23) 1.437(16) yes . .
O(4) C(19) 1.351(12) yes . .
O(4) C(24) 1.431(13) yes . .
C(1) C(2) 1.364(12) yes . .
C(3) C(4) 1.409(10) yes . .
C(3) C(7) 1.403(12) yes . .
C(5) C(6) 1.337(13) yes . .
C(8) C(9) 1.339(13) yes . .
C(10) C(11) 1.383(19) yes . .
C(12) C(13) 1.32(2) yes . .
C(14) C(15) 1.377(12) yes . .
C(16) C(17) 1.422(10) yes . .
C(16) C(20) 1.378(12) yes . .
C(18) C(19) 1.328(13) yes . .
C(21) C(22) 1.348(12) yes . .
C(23) C(24) 1.512(16) yes . .
C(25) C(26) 1.42(2) yes . .
C(10) H(1) 0.950 no . .
C(10) H(2) 0.950 no . .
C(11) H(3) 0.950 no . .
C(11) H(4) 0.950 no . .
C(12) H(5) 0.950 no . .
C(12) H(6) 0.950 no . .
C(13) H(7) 0.950 no . .
C(13) H(8) 0.950 no . .
C(23) H(9) 0.950 no . .
C(23) H(10) 0.950 no . .
C(24) H(11) 0.950 no . .
C(24) H(12) 0.950 no . .
C(25) H(13) 0.950 no . .
C(25) H(14) 0.950 no . .
C(26) H(15) 0.950 no . .
C(26) H(16) 0.950 no . .

loop_
_geom_contact_atom_site_label_1
_geom_contact_atom_site_label_2
_geom_contact_distance
_geom_contact_publ_flag
_geom_contact_site_symmetry_1
_geom_contact_site_symmetry_2
Se(1) Cl(3) 3.883(4) ? . 2_555
Se(1) O(3) 3.927(6) ? . .
Se(1) C(10) 3.78(2) ? . 3_566
Se(1) C(18) 3.709(7) ? . .
Se(1) C(19) 3.903(8) ? . .
Se(2) Se(3) 3.6910(16) ? . 2_546
Se(2) Cl(1) 3.760(5) ? . .
Se(2) Cl(2) 3.713(8) ? . .
Se(2) S(11) 3.998(2) ? . .
Se(3) Se(2) 3.6910(16) ? . 2_556
Se(3) S(6) 3.869(2) ? . 2_556
Se(3) O(1) 3.805(7) ? . .
Se(3) C(5) 3.789(8) ? . .
Se(4) Cl(3) 3.587(4) ? . 1_556
Se(4) Cl(4) 3.949(7) ? . 1_556
Se(4) O(3) 3.334(6) ? . 2_546
Se(4) C(23) 3.773(12) ? . 2_546
Cl(1) Se(2) 3.760(5) ? . .
Cl(1) O(4) 3.129(8) ? . .
Cl(1) C(10) 3.726(14) ? . 2_546
Cl(1) C(12) 3.788(19) ? . 4_555
Cl(1) C(24) 3.890(13) ? . .
Cl(2) Se(2) 3.713(8) ? . .
Cl(2) C(24) 3.884(14) ? . 2_545
Cl(2) C(25) 3.806(18) ? . 2_546
Cl(3) Se(1) 3.883(4) ? . 2_545
Cl(3) Se(4) 3.587(4) ? . 1_554
Cl(3) C(12) 3.780(17) ? . 2_545
Cl(3) C(12) 3.832(14) ? . 4_555
Cl(3) C(24) 3.670(10) ? . 2_545
Cl(3) C(26) 3.893(15) ? . 1_554
Cl(4) Se(4) 3.949(7) ? . 1_554
Cl(4) O(2) 3.670(8) ? . 1_554
Cl(4) C(11) 3.731(13) ? . 1_554
Cl(4) C(23) 3.933(13) ? . 2_545
Cl(4) C(25) 3.850(16) ? . 4_454
S(1) S(8) 3.583(3) ? . .
S(1) S(9) 3.825(3) ? . 4_455
S(1) S(11) 3.605(2) ? . 4_455
S(1) S(14) 3.575(3) ? . 2_556
S(1) C(14) 3.745(8) ? . 4_455
S(1) C(15) 3.695(7) ? . 4_455
S(1) C(16) 3.647(7) ? . .
S(1) C(20) 3.844(6) ? . .
S(2) S(2) 3.828(2) ? . 3_556
S(2) S(7) 3.941(3) ? . 3_556
S(2) S(8) 3.889(3) ? . 4_455
S(2) S(10) 3.880(2) ? . 2_546
S(2) S(10) 3.677(2) ? . 4_455
S(2) S(13) 3.815(2) ? . .
S(2) C(14) 3.844(7) ? . 4_455
S(2) C(15) 3.758(6) ? . 4_455
S(2) C(16) 3.995(8) ? . .
S(2) C(20) 3.883(7) ? . .
S(3) S(9) 3.680(3) ? . 2_556
S(3) S(9) 3.717(2) ? . 4_455
S(3) S(12) 3.711(3) ? . .
S(3) S(14) 3.918(3) ? . 4_455
S(3) C(17) 3.605(7) ? . 4_455
S(3) C(21) 3.846(8) ? . .
S(4) S(7) 3.792(3) ? . 3_556
S(4) S(8) 3.739(2) ? . 4_455
S(4) S(12) 3.777(3) ? . 4_455
S(4) O(3) 3.639(6) ? . 2_546
S(4) C(16) 3.678(6) ? . 4_455
S(4) C(20) 3.714(8) ? . 4_455
S(4) C(22) 3.693(9) ? . .
S(5) S(10) 3.744(3) ? . .
S(5) S(11) 3.708(3) ? . 4_455
S(5) S(14) 3.809(3) ? . 2_556
S(5) O(1) 3.646(7) ? . 3_566
S(5) O(4) 3.786(6) ? . 4_455
S(5) C(10) 3.611(15) ? . 3_566
S(5) C(14) 3.865(7) ? . .
S(5) C(15) 3.721(8) ? . .
S(5) C(19) 3.997(9) ? . 4_455
S(6) Se(3) 3.869(2) ? . 2_546
S(6) S(9) 3.663(2) ? . .
S(6) O(4) 3.309(6) ? . 4_455
S(6) C(14) 3.878(6) ? . .
S(6) C(19) 3.685(9) ? . 4_455
S(6) C(23) 3.681(11) ? . 4_455
S(6) C(24) 3.811(10) ? . 4_455
S(7) S(2) 3.941(3) ? . 3_556
S(7) S(4) 3.792(3) ? . 3_556
S(7) S(8) 3.683(2) ? . 2_546
S(7) S(10) 3.978(3) ? . 4_455
S(7) S(12) 3.309(3) ? . 2_546
S(7) S(14) 3.738(2) ? . .
S(7) O(3) 3.596(6) ? . 4_455
S(7) C(17) 3.843(7) ? . .
S(7) C(18) 3.578(7) ? . 4_455
S(7) C(23) 3.837(9) ? . 4_455
S(8) S(1) 3.583(3) ? . .
S(8) S(2) 3.889(3) ? . 4_555
S(8) S(4) 3.739(2) ? . 4_555
S(8) S(7) 3.683(2) ? . 2_556
S(8) S(14) 3.622(2) ? . 2_556
S(8) C(1) 3.787(8) ? . 4_555
S(8) C(2) 3.735(7) ? . 4_555
S(8) C(3) 3.659(7) ? . .
S(8) C(7) 3.807(6) ? . .
S(9) S(1) 3.825(3) ? . 4_555
S(9) S(3) 3.680(3) ? . 2_546
S(9) S(3) 3.717(2) ? . 4_555
S(9) S(6) 3.663(2) ? . .
S(9) C(1) 3.825(7) ? . 4_555
S(9) C(2) 3.776(6) ? . 4_555
S(9) C(7) 3.812(7) ? . .
S(10) S(2) 3.880(2) ? . 2_556
S(10) S(2) 3.677(2) ? . 4_555
S(10) S(5) 3.744(3) ? . .
S(10) S(7) 3.978(3) ? . 4_555
S(10) S(13) 3.803(2) ? . 2_556
S(10) S(14) 3.781(4) ? . 2_556
S(10) C(4) 3.639(7) ? . 4_555
S(10) C(8) 3.863(7) ? . .
S(11) Se(2) 3.998(2) ? . .
S(11) S(1) 3.605(2) ? . 4_555
S(11) S(5) 3.708(3) ? . 4_555
S(11) O(1) 3.863(7) ? . 2_546
S(11) C(3) 3.490(6) ? . 4_555
S(11) C(7) 3.593(8) ? . 4_555
S(11) C(8) 3.833(8) ? . .
S(11) C(9) 3.615(8) ? . .
S(12) S(3) 3.711(3) ? . .
S(12) S(4) 3.777(3) ? . 4_555
S(12) S(7) 3.309(3) ? . 2_556
S(12) C(1) 3.908(6) ? . .
S(12) C(2) 3.765(8) ? . .
S(13) S(2) 3.815(2) ? . .
S(13) S(10) 3.803(2) ? . 2_546
S(13) O(2) 3.714(7) ? . 4_555
S(13) O(3) 3.885(8) ? . 2_546
S(13) C(1) 3.946(6) ? . .
S(13) C(6) 3.868(10) ? . 4_555
S(13) C(10) 3.924(18) ? . 4_555
S(14) S(1) 3.575(3) ? . 2_546
S(14) S(3) 3.918(3) ? . 4_555
S(14) S(5) 3.809(3) ? . 2_546
S(14) S(7) 3.738(2) ? . .
S(14) S(8) 3.622(2) ? . 2_546
S(14) S(10) 3.781(4) ? . 2_546
S(14) O(1) 3.952(6) ? . 4_555
S(14) C(4) 3.836(6) ? . .
S(14) C(5) 3.860(8) ? . 4_555
O(1) Se(3) 3.805(7) ? . .
O(1) S(5) 3.646(7) ? . 3_566
O(1) S(11) 3.863(7) ? . 2_556
O(1) S(14) 3.952(6) ? . 4_455
O(2) Cl(4) 3.670(8) ? . 1_556
O(2) S(13) 3.714(7) ? . 4_455
O(2) C(20) 3.849(8) ? . 4_455
O(2) C(21) 3.848(12) ? . 4_455
O(2) C(22) 3.680(13) ? . 4_455
O(3) Se(1) 3.927(6) ? . .
O(3) Se(4) 3.334(6) ? . 2_556
O(3) S(4) 3.639(6) ? . 2_556
O(3) S(7) 3.596(6) ? . 4_555
O(3) S(13) 3.885(8) ? . 2_556
O(4) Cl(1) 3.129(8) ? . .
O(4) S(5) 3.786(6) ? . 4_555
O(4) S(6) 3.309(6) ? . 4_555
O(4) C(7) 3.441(8) ? . 4_555
O(4) C(8) 3.752(11) ? . 4_555
O(4) C(9) 3.498(12) ? . 4_555
C(1) S(8) 3.787(8) ? . 4_455
C(1) S(9) 3.825(7) ? . 4_455
C(1) S(12) 3.908(6) ? . .
C(1) S(13) 3.946(6) ? . .
C(1) C(14) 3.377(9) ? . 4_455
C(1) C(15) 3.665(8) ? . 4_455
C(1) C(16) 3.806(11) ? . .
C(1) C(20) 3.516(9) ? . .
C(2) S(8) 3.735(7) ? . 4_455
C(2) S(9) 3.776(6) ? . 4_455
C(2) S(12) 3.765(8) ? . .
C(2) C(14) 3.677(8) ? . 4_455
C(2) C(16) 3.743(11) ? . 4_455
C(2) C(17) 3.772(10) ? . 4_455
C(2) C(20) 3.824(11) ? . .
C(2) C(21) 3.804(10) ? . .
C(2) C(22) 3.916(10) ? . .
C(3) S(8) 3.659(7) ? . .
C(3) S(11) 3.490(6) ? . 4_455
C(3) C(14) 3.845(11) ? . .
C(3) C(15) 3.707(11) ? . 4_455
C(3) C(16) 3.483(8) ? . .
C(3) C(17) 3.674(9) ? . .
C(3) C(18) 3.884(10) ? . 4_455
C(3) C(19) 3.558(9) ? . 4_455
C(4) S(10) 3.639(7) ? . 4_455
C(4) S(14) 3.836(6) ? . .
C(4) C(15) 3.758(10) ? . 4_455
C(4) C(16) 3.665(9) ? . .
C(4) C(17) 3.516(10) ? . .
C(4) C(18) 3.609(9) ? . 4_455
C(4) C(19) 3.784(9) ? . 4_455
C(5) Se(3) 3.789(8) ? . .
C(5) S(14) 3.860(8) ? . 4_455
C(5) C(17) 3.879(9) ? . 4_455
C(5) C(21) 3.851(13) ? . .
C(6) S(13) 3.868(10) ? . 4_455
C(6) C(16) 3.869(9) ? . 4_455
C(6) C(20) 3.624(11) ? . 4_455
C(6) C(21) 3.943(14) ? . .
C(7) S(8) 3.807(6) ? . .
C(7) S(9) 3.812(7) ? . .
C(7) S(11) 3.593(8) ? . 4_455
C(7) O(4) 3.441(8) ? . 4_455
C(7) C(14) 3.488(10) ? . .
C(7) C(15) 3.836(11) ? . .
C(7) C(19) 3.394(10) ? . 4_455
C(8) S(10) 3.863(7) ? . .
C(8) S(11) 3.833(8) ? . .
C(8) O(4) 3.752(11) ? . 4_455
C(8) C(15) 3.647(9) ? . .
C(9) S(11) 3.615(8) ? . .
C(9) O(4) 3.498(12) ? . 4_455
C(9) C(15) 3.812(9) ? . .
C(10) Se(1) 3.78(2) ? . 3_566
C(10) Cl(1) 3.726(14) ? . 2_556
C(10) S(5) 3.611(15) ? . 3_566
C(10) S(13) 3.924(18) ? . 4_455
C(11) Cl(4) 3.731(13) ? . 1_556
C(12) Cl(1) 3.788(19) ? . 4_455
C(12) Cl(3) 3.780(17) ? . 2_555
C(12) Cl(3) 3.832(14) ? . 4_455
C(13) C(26) 3.962(19) ? . 4_454
C(14) S(1) 3.745(8) ? . 4_555
C(14) S(2) 3.844(7) ? . 4_555
C(14) S(5) 3.865(7) ? . .
C(14) S(6) 3.878(6) ? . .
C(14) C(1) 3.377(9) ? . 4_555
C(14) C(2) 3.677(8) ? . 4_555
C(14) C(3) 3.845(11) ? . .
C(14) C(7) 3.488(10) ? . .
C(15) S(1) 3.695(7) ? . 4_555
C(15) S(2) 3.758(6) ? . 4_555
C(15) S(5) 3.721(8) ? . .
C(15) C(1) 3.665(8) ? . 4_555
C(15) C(3) 3.707(11) ? . 4_555
C(15) C(4) 3.758(10) ? . 4_555
C(15) C(7) 3.836(11) ? . .
C(15) C(8) 3.647(9) ? . .
C(15) C(9) 3.812(9) ? . .
C(16) S(1) 3.647(7) ? . .
C(16) S(2) 3.995(8) ? . .
C(16) S(4) 3.678(6) ? . 4_555
C(16) C(1) 3.806(11) ? . .
C(16) C(2) 3.743(11) ? . 4_555
C(16) C(3) 3.483(8) ? . .
C(16) C(4) 3.665(9) ? . .
C(16) C(6) 3.869(9) ? . 4_555
C(17) S(3) 3.605(7) ? . 4_555
C(17) S(7) 3.843(7) ? . .
C(17) C(2) 3.772(10) ? . 4_555
C(17) C(3) 3.674(9) ? . .
C(17) C(4) 3.516(10) ? . .
C(17) C(5) 3.879(9) ? . 4_555
C(18) Se(1) 3.709(7) ? . .
C(18) S(7) 3.578(7) ? . 4_555
C(18) C(3) 3.884(10) ? . 4_555
C(18) C(4) 3.609(9) ? . 4_555
C(19) Se(1) 3.903(8) ? . .
C(19) S(5) 3.997(9) ? . 4_555
C(19) S(6) 3.685(9) ? . 4_555
C(19) C(3) 3.558(9) ? . 4_555
C(19) C(4) 3.784(9) ? . 4_555
C(19) C(7) 3.394(10) ? . 4_555
C(20) S(1) 3.844(6) ? . .
C(20) S(2) 3.883(7) ? . .
C(20) S(4) 3.714(8) ? . 4_555
C(20) O(2) 3.849(8) ? . 4_555
C(20) C(1) 3.516(9) ? . .
C(20) C(2) 3.824(11) ? . .
C(20) C(6) 3.624(11) ? . 4_555
C(21) S(3) 3.846(8) ? . .
C(21) O(2) 3.848(12) ? . 4_555
C(21) C(2) 3.804(10) ? . .
C(21) C(5) 3.851(13) ? . .
C(21) C(6) 3.943(14) ? . .
C(22) S(4) 3.693(9) ? . .
C(22) O(2) 3.680(13) ? . 4_555
C(22) C(2) 3.916(10) ? . .
C(23) Se(4) 3.773(12) ? . 2_556
C(23) Cl(4) 3.933(13) ? . 2_555
C(23) S(6) 3.681(11) ? . 4_555
C(23) S(7) 3.837(9) ? . 4_555
C(24) Cl(1) 3.890(13) ? . .
C(24) Cl(2) 3.884(14) ? . 2_555
C(24) Cl(3) 3.670(10) ? . 2_555
C(24) S(6) 3.811(10) ? . 4_555
C(25) Cl(2) 3.806(18) ? . 2_556
C(25) Cl(4) 3.850(16) ? . 4_556
C(26) Cl(3) 3.893(15) ? . 1_556
C(26) C(13) 3.962(19) ? . 4_556
Se(1) H(1) 3.380 ? . 3_566
Se(1) H(2) 3.283 ? . 3_566
Se(1) H(12) 3.329 ? . .
Se(2) H(11) 3.799 ? . 4_455
Se(2) H(14) 3.869 ? . 2_546
Se(3) H(4) 3.513 ? . .
Se(3) H(10) 3.975 ? . 3_666
Se(4) H(3) 3.740 ? . 4_555
Se(4) H(9) 3.246 ? . 2_546
Fe(1) H(5) 3.630 ? . 4_555
Fe(1) H(7) 3.626 ? . .
Fe(1) H(9) 3.695 ? . 2_545
Fe(1) H(11) 3.795 ? . 2_545
Fe(1) H(12) 3.872 ? . 2_545
Cl(1) H(1) 2.786 ? . 2_546
Cl(1) H(5) 3.017 ? . 4_555
Cl(1) H(7) 3.790 ? . .
Cl(1) H(8) 3.712 ? . 4_555
Cl(1) H(11) 3.819 ? . .
Cl(1) H(12) 3.923 ? . .
Cl(2) H(4) 3.947 ? . 2_546
Cl(2) H(7) 3.645 ? . .
Cl(2) H(8) 3.752 ? . 3_555
Cl(2) H(11) 3.096 ? . 2_545
Cl(2) H(12) 3.905 ? . 2_545
Cl(2) H(14) 3.071 ? . 2_546
Cl(2) H(14) 3.852 ? . 4_454
Cl(2) H(15) 3.448 ? . 2_546
Cl(3) H(5) 3.018 ? . 4_555
Cl(3) H(6) 3.012 ? . 2_545
Cl(3) H(6) 3.849 ? . 4_555
Cl(3) H(9) 3.574 ? . 2_545
Cl(3) H(11) 3.740 ? . 2_545
Cl(3) H(12) 2.931 ? . 2_545
Cl(3) H(15) 3.802 ? . 1_554
Cl(3) H(16) 3.556 ? . 1_554
Cl(4) H(3) 3.469 ? . 1_554
Cl(4) H(4) 3.446 ? . 1_554
Cl(4) H(7) 3.157 ? . .
Cl(4) H(9) 3.017 ? . 2_545
Cl(4) H(13) 3.147 ? . 4_454
Cl(4) H(14) 3.743 ? . 4_454
Cl(4) H(15) 3.351 ? . 1_554
Cl(4) H(16) 3.792 ? . 4_454
S(4) H(9) 3.975 ? . 2_546
S(5) H(1) 3.414 ? . 3_566
S(5) H(2) 3.199 ? . 3_566
S(6) H(10) 2.884 ? . 4_455
S(6) H(11) 3.805 ? . 4_455
S(7) H(10) 3.163 ? . 4_455
S(13) H(2) 3.094 ? . 4_555
S(14) H(2) 3.789 ? . 4_555
O(2) H(9) 3.766 ? . 2_546
O(2) H(13) 3.236 ? . 4_455
C(7) H(10) 3.920 ? . 4_455
C(8) H(1) 3.736 ? . 3_566
C(8) H(2) 3.757 ? . 3_566
C(9) H(10) 3.882 ? . 4_455
C(9) H(11) 3.761 ? . 4_455
C(11) H(13) 3.781 ? . 4_455
C(12) H(12) 3.758 ? . .
C(12) H(16) 3.388 ? . 4_454
C(13) H(14) 3.899 ? . 4_454
C(13) H(15) 3.841 ? . 4_454
C(13) H(16) 3.289 ? . 4_454
C(22) H(2) 3.804 ? . 4_555
C(22) H(3) 3.822 ? . 4_555
C(25) H(3) 3.985 ? . 4_555
C(25) H(7) 3.838 ? . 4_556
C(25) H(8) 3.982 ? . 4_556
C(26) H(3) 3.712 ? . 4_555
C(26) H(5) 3.777 ? . 4_556
C(26) H(7) 3.610 ? . 4_556
C(26) H(8) 3.507 ? . 4_556
H(1) Se(1) 3.380 ? . 3_566
H(1) Cl(1) 2.786 ? . 2_556
H(1) S(5) 3.414 ? . 3_566
H(1) C(8) 3.736 ? . 3_566
H(1) H(5) 3.968 ? . 3_566
H(2) Se(1) 3.283 ? . 3_566
H(2) S(5) 3.199 ? . 3_566
H(2) S(13) 3.094 ? . 4_455
H(2) S(14) 3.789 ? . 4_455
H(2) C(8) 3.757 ? . 3_566
H(2) C(22) 3.804 ? . 4_455
H(3) Se(4) 3.740 ? . 4_455
H(3) Cl(4) 3.469 ? . 1_556
H(3) C(22) 3.822 ? . 4_455
H(3) C(25) 3.985 ? . 4_455
H(3) C(26) 3.712 ? . 4_455
H(3) H(13) 3.278 ? . 4_455
H(3) H(16) 3.220 ? . 4_455
H(4) Se(3) 3.513 ? . .
H(4) Cl(2) 3.947 ? . 2_556
H(4) Cl(4) 3.446 ? . 1_556
H(4) H(15) 3.405 ? . .
H(5) Fe(1) 3.630 ? . 4_455
H(5) Cl(1) 3.017 ? . 4_455
H(5) Cl(3) 3.018 ? . 4_455
H(5) C(26) 3.777 ? . 4_454
H(5) H(1) 3.968 ? . 3_566
H(5) H(15) 3.598 ? . 4_454
H(5) H(16) 3.085 ? . 4_454
H(6) Cl(3) 3.012 ? . 2_555
H(6) Cl(3) 3.849 ? . 4_455
H(6) H(12) 3.270 ? . .
H(6) H(16) 3.153 ? . 4_454
H(7) Fe(1) 3.626 ? . .
H(7) Cl(1) 3.790 ? . .
H(7) Cl(2) 3.645 ? . .
H(7) Cl(4) 3.157 ? . .
H(7) C(25) 3.838 ? . 4_454
H(7) C(26) 3.610 ? . 4_454
H(7) H(13) 3.831 ? . 4_454
H(7) H(14) 3.405 ? . 4_454
H(7) H(15) 3.695 ? . 4_454
H(7) H(16) 2.883 ? . 4_454
H(8) Cl(1) 3.712 ? . 4_455
H(8) Cl(2) 3.752 ? . 3_555
H(8) C(25) 3.982 ? . 4_454
H(8) C(26) 3.507 ? . 4_454
H(8) H(11) 3.297 ? . 4_455
H(8) H(14) 3.476 ? . 4_454
H(8) H(15) 3.190 ? . 4_454
H(8) H(16) 3.007 ? . 4_454
H(9) Se(4) 3.246 ? . 2_556
H(9) Fe(1) 3.695 ? . 2_555
H(9) Cl(3) 3.574 ? . 2_555
H(9) Cl(4) 3.017 ? . 2_555
H(9) S(4) 3.975 ? . 2_556
H(9) O(2) 3.766 ? . 2_556
H(9) H(13) 3.540 ? . 3_666
H(10) Se(3) 3.975 ? . 3_666
H(10) S(6) 2.884 ? . 4_555
H(10) S(7) 3.163 ? . 4_555
H(10) C(7) 3.920 ? . 4_555
H(10) C(9) 3.882 ? . 4_555
H(10) H(13) 3.666 ? . 3_666
H(11) Se(2) 3.799 ? . 4_555
H(11) Fe(1) 3.795 ? . 2_555
H(11) Cl(1) 3.819 ? . .
H(11) Cl(2) 3.096 ? . 2_555
H(11) Cl(3) 3.740 ? . 2_555
H(11) S(6) 3.805 ? . 4_555
H(11) C(9) 3.761 ? . 4_555
H(11) H(8) 3.297 ? . 4_555
H(12) Se(1) 3.329 ? . .
H(12) Fe(1) 3.872 ? . 2_555
H(12) Cl(1) 3.923 ? . .
H(12) Cl(2) 3.905 ? . 2_555
H(12) Cl(3) 2.931 ? . 2_555
H(12) C(12) 3.758 ? . .
H(12) H(6) 3.270 ? . .
H(13) Cl(4) 3.147 ? . 4_556
H(13) O(2) 3.236 ? . 4_555
H(13) C(11) 3.781 ? . 4_555
H(13) H(3) 3.278 ? . 4_555
H(13) H(7) 3.831 ? . 4_556
H(13) H(9) 3.540 ? . 3_666
H(13) H(10) 3.666 ? . 3_666
H(14) Se(2) 3.869 ? . 2_556
H(14) Cl(2) 3.071 ? . 2_556
H(14) Cl(2) 3.852 ? . 4_556
H(14) Cl(4) 3.743 ? . 4_556
H(14) C(13) 3.899 ? . 4_556
H(14) H(7) 3.405 ? . 4_556
H(14) H(8) 3.476 ? . 4_556
H(15) Cl(2) 3.448 ? . 2_556
H(15) Cl(3) 3.802 ? . 1_556
H(15) Cl(4) 3.351 ? . 1_556
H(15) C(13) 3.841 ? . 4_556
H(15) H(4) 3.405 ? . .
H(15) H(5) 3.598 ? . 4_556
H(15) H(7) 3.695 ? . 4_556
H(15) H(8) 3.190 ? . 4_556
H(16) Cl(3) 3.556 ? . 1_556
H(16) Cl(4) 3.792 ? . 4_556
H(16) C(12) 3.388 ? . 4_556
H(16) C(13) 3.289 ? . 4_556
H(16) H(3) 3.220 ? . 4_555
H(16) H(5) 3.085 ? . 4_556
H(16) H(6) 3.153 ? . 4_556
H(16) H(7) 2.883 ? . 4_556
H(16) H(8) 3.007 ? . 4_556

loop_
_geom_torsion_atom_site_label_1
_geom_torsion_atom_site_label_2
_geom_torsion_atom_site_label_3
_geom_torsion_atom_site_label_4
_geom_torsion
_geom_torsion_publ_flag
_geom_torsion_site_symmetry_1
_geom_torsion_site_symmetry_2
_geom_torsion_site_symmetry_3
_geom_torsion_site_symmetry_4
C(8) Se(1) C(12) C(13) -28(2) ? . . . .
C(12) Se(1) C(8) S(5) -147.9(6) ? . . . .
C(12) Se(1) C(8) C(9) 31.0(9) ? . . . .
C(9) Se(2) C(13) C(12) 31(3) ? . . . .
C(13) Se(2) C(9) S(6) 150.1(10) ? . . . .
C(13) Se(2) C(9) C(8) -28.1(12) ? . . . .
C(21) Se(3) C(25) C(26) -63.4(13) ? . . . .
C(25) Se(3) C(21) S(12) -133.7(7) ? . . . .
C(25) Se(3) C(21) C(22) 41.4(10) ? . . . .
C(22) Se(4) C(26) C(25) 7.4(14) ? . . . .
C(26) Se(4) C(22) S(13) 145.9(6) ? . . . .
C(26) Se(4) C(22) C(21) -31.2(9) ? . . . .
C(1) S(1) C(3) C(4) 1.5(5) ? . . . .
C(1) S(1) C(3) C(7) 177.6(5) ? . . . .
C(3) S(1) C(1) S(2) -3.2(4) ? . . . .
C(3) S(1) C(1) C(2) 175.1(6) ? . . . .
C(1) S(2) C(4) S(7) 178.7(4) ? . . . .
C(1) S(2) C(4) C(3) -2.4(5) ? . . . .
C(4) S(2) C(1) S(1) 3.5(4) ? . . . .
C(4) S(2) C(1) C(2) -174.8(6) ? . . . .
C(2) S(3) C(5) O(1) 178.4(6) ? . . . .
C(2) S(3) C(5) C(6) -1.8(7) ? . . . .
C(5) S(3) C(2) S(4) 1.3(5) ? . . . .
C(5) S(3) C(2) C(1) -177.6(6) ? . . . .
C(2) S(4) C(6) O(2) -179.1(6) ? . . . .
C(2) S(4) C(6) C(5) -0.7(7) ? . . . .
C(6) S(4) C(2) S(3) -0.6(5) ? . . . .
C(6) S(4) C(2) C(1) 178.3(6) ? . . . .
C(7) S(5) C(8) Se(1) -178.3(4) ? . . . .
C(7) S(5) C(8) C(9) 2.7(6) ? . . . .
C(8) S(5) C(7) S(6) -2.9(4) ? . . . .
C(8) S(5) C(7) C(3) -179.8(4) ? . . . .
C(7) S(6) C(9) Se(2) -178.5(4) ? . . . .
C(7) S(6) C(9) C(8) -0.2(6) ? . . . .
C(9) S(6) C(7) S(5) 2.1(4) ? . . . .
C(9) S(6) C(7) C(3) 178.9(6) ? . . . .
C(14) S(8) C(16) C(17) 1.2(5) ? . . . .
C(14) S(8) C(16) C(20) 173.4(5) ? . . . .
C(16) S(8) C(14) S(9) -1.8(4) ? . . . .
C(16) S(8) C(14) C(15) 176.1(6) ? . . . .
C(14) S(9) C(17) S(14) 179.6(4) ? . . . .
C(14) S(9) C(17) C(16) -0.9(5) ? . . . .
C(17) S(9) C(14) S(8) 1.7(4) ? . . . .
C(17) S(9) C(14) C(15) -176.1(6) ? . . . .
C(15) S(10) C(18) O(3) 178.9(5) ? . . . .
C(15) S(10) C(18) C(19) 0.9(6) ? . . . .
C(18) S(10) C(15) S(11) -3.2(4) ? . . . .
C(18) S(10) C(15) C(14) 174.3(6) ? . . . .
C(15) S(11) C(19) O(4) 179.5(6) ? . . . .
C(15) S(11) C(19) C(18) -3.3(6) ? . . . .
C(19) S(11) C(15) S(10) 3.9(4) ? . . . .
C(19) S(11) C(15) C(14) -173.5(6) ? . . . .
C(20) S(12) C(21) Se(3) 175.3(4) ? . . . .
C(20) S(12) C(21) C(22) -0.3(7) ? . . . .
C(21) S(12) C(20) S(13) 0.4(5) ? . . . .
C(21) S(12) C(20) C(16) -177.3(6) ? . . . .
C(20) S(13) C(22) Se(4) -177.2(4) ? . . . .
C(20) S(13) C(22) C(21) 0.1(7) ? . . . .
C(22) S(13) C(20) S(12) -0.3(5) ? . . . .
C(22) S(13) C(20) C(16) 177.1(6) ? . . . .
C(5) O(1) C(10) C(11) 33.4(17) ? . . . .
C(10) O(1) C(5) S(3) 169.9(9) ? . . . .
C(10) O(1) C(5) C(6) -9.9(13) ? . . . .
C(6) O(2) C(11) C(10) 33.4(19) ? . . . .
C(11) O(2) C(6) S(4) 167.5(8) ? . . . .
C(11) O(2) C(6) C(5) -10.8(13) ? . . . .
C(18) O(3) C(23) C(24) 40.5(9) ? . . . .
C(23) O(3) C(18) S(10) 168.8(5) ? . . . .
C(23) O(3) C(18) C(19) -13.4(10) ? . . . .
C(19) O(4) C(24) C(23) 45.8(12) ? . . . .
C(24) O(4) C(19) S(11) 159.0(6) ? . . . .
C(24) O(4) C(19) C(18) -18.0(10) ? . . . .
S(1) C(1) C(2) S(3) -0.4(6) ? . . . .
S(1) C(1) C(2) S(4) -179.2(3) ? . . . .
S(2) C(1) C(2) S(3) 177.7(3) ? . . . .
S(2) C(1) C(2) S(4) -1.1(8) ? . . . .
S(1) C(3) C(4) S(2) 0.6(7) ? . . . .
S(1) C(3) C(4) S(7) 179.4(4) ? . . . .
S(1) C(3) C(7) S(5) -5.3(8) ? . . . .
S(1) C(3) C(7) S(6) 178.0(4) ? . . . .
C(4) C(3) C(7) S(5) 170.4(5) ? . . . .
C(4) C(3) C(7) S(6) -6.3(10) ? . . . .
C(7) C(3) C(4) S(2) -175.2(5) ? . . . .
C(7) C(3) C(4) S(7) 3.6(10) ? . . . .
S(3) C(5) C(6) S(4) 1.7(10) ? . . . .
O(1) C(5) C(6) S(4) -178.4(6) ? . . . .
O(1) C(5) C(6) O(2) -0.2(12) ? . . . .
Se(1) C(8) C(9) Se(2) -2.5(11) ? . . . .
Se(1) C(8) C(9) S(6) 179.4(4) ? . . . .
S(5) C(8) C(9) Se(2) 176.4(4) ? . . . .
S(5) C(8) C(9) S(6) -1.8(8) ? . . . .
O(1) C(10) C(11) O(2) -48(2) ? . . . .
Se(1) C(12) C(13) Se(2) -3(3) ? . . . .
S(8) C(14) C(15) S(10) 0.8(8) ? . . . .
S(8) C(14) C(15) S(11) 178.1(4) ? . . . .
S(9) C(14) C(15) S(10) 178.6(4) ? . . . .
S(9) C(14) C(15) S(11) -4.1(9) ? . . . .
S(8) C(16) C(17) S(9) -0.2(5) ? . . . .
S(8) C(16) C(17) S(14) 179.3(4) ? . . . .
S(8) C(16) C(20) S(12) -1.8(8) ? . . . .
S(8) C(16) C(20) S(13) -179.2(4) ? . . . .
C(17) C(16) C(20) S(12) 169.6(5) ? . . . .
C(17) C(16) C(20) S(13) -7.7(11) ? . . . .
C(20) C(16) C(17) S(9) -171.7(6) ? . . . .
C(20) C(16) C(17) S(14) 7.8(11) ? . . . .
S(10) C(18) C(19) S(11) 1.8(8) ? . . . .
S(10) C(18) C(19) O(4) 178.7(6) ? . . . .
O(3) C(18) C(19) S(11) -176.1(6) ? . . . .
O(3) C(18) C(19) O(4) 0.9(12) ? . . . .
Se(3) C(21) C(22) Se(4) 2.0(12) ? . . . .
Se(3) C(21) C(22) S(13) -175.0(5) ? . . . .
S(12) C(21) C(22) Se(4) 177.2(4) ? . . . .
S(12) C(21) C(22) S(13) 0.2(8) ? . . . .
O(3) C(23) C(24) O(4) -59.4(11) ? . . . .
Se(3) C(25) C(26) Se(4) 42.0(18) ? . . . .
